data_1546922
loop_
_publ_author_name
'Aarthi, R.'
'Thiruvalluvar, A.'
'Ramachandra Raja, C.'

_publ_section_title
;
 4-Methylbenzylammonium chloride hemihydrate
;
_journal_coeditor_code BV4010
_journal_issue 8
_journal_name_full IUCrData
_journal_page_first x171213
_journal_paper_doi 10.1107/S2414314617012135
_journal_volume 2
_journal_year 2017
_chemical_formula_iupac 'C8 H12 N +, Cl -, 0.5H2 O'
_chemical_formula_moiety 'C8 H12 N +, Cl -, 0.5(H2 O)'
_chemical_formula_sum 'C8 H13 Cl N O0.5'
_chemical_formula_weight 166.65
_chemical_melting_point 533(3)
_chemical_name_systematic
;
4-Methylbenzylammonium chloride hemihydrate
;
_space_group_crystal_system monoclinic
_space_group_IT_number 15
_space_group_name_Hall '-C 2yc'
_space_group_name_H-M_alt 'C 1 2/c 1'
_symmetry_space_group_name_Hall '-C 2yc'
_symmetry_space_group_name_H-M 'C 1 2/c 1'
_atom_sites_solution_hydrogens mixed
_audit_creation_method SHELXL-2017/1
_cell_angle_alpha 90
_cell_angle_beta 99.067(2)
_cell_angle_gamma 90
_cell_formula_units_Z 8
_cell_length_a 30.5325(14)
_cell_length_b 4.8966(2)
_cell_length_c 11.8973(5)
_cell_measurement_reflns_used 3525
_cell_measurement_temperature 296(2)
_cell_measurement_theta_max 27.22
_cell_measurement_theta_min 2.70
_cell_volume 1756.49(13)
_computing_cell_refinement
;
APEX2/SAINT (Bruker, 2004)
;
_computing_data_collection
;
APEX2 (Bruker, 2004)
;
_computing_data_reduction
;
SAINT/XPREP (Bruker, 2004)
;
_computing_molecular_graphics
;
ORTEP-3 for Windows (Farrugia, 2012) and PLATON (Spek, 2015)
;
_computing_publication_material
;
SHELXL2017 (Sheldrick, 2015), PLATON  (Spek, 2015) and
publCIF (Westrip, 2010)
;
_computing_structure_refinement
;
SHELXL2017 (Sheldrick, 2015)
;
_computing_structure_solution
;
SIR92 (Altomare <i>et al.</i>,  1993)
;
_diffrn_ambient_temperature 296(2)
_diffrn_measured_fraction_theta_full 0.999
_diffrn_measured_fraction_theta_max 0.918
_diffrn_measurement_device_type 'Bruker Kappa APEXII CCD'
_diffrn_measurement_method '\w and \f scan'
_diffrn_radiation_monochromator graphite
_diffrn_radiation_source 'fine-focus sealed tube'
_diffrn_radiation_type MoK\a
_diffrn_radiation_wavelength 0.71073
_diffrn_reflns_av_R_equivalents 0.0289
_diffrn_reflns_limit_h_max 44
_diffrn_reflns_limit_h_min -43
_diffrn_reflns_limit_k_max 7
_diffrn_reflns_limit_k_min -7
_diffrn_reflns_limit_l_max 17
_diffrn_reflns_limit_l_min -17
_diffrn_reflns_number 14479
_diffrn_reflns_theta_full 25.242
_diffrn_reflns_theta_max 32.741
_diffrn_reflns_theta_min 2.702
_exptl_absorpt_coefficient_mu 0.371
_exptl_absorpt_correction_T_max 0.7465
_exptl_absorpt_correction_T_min 0.7025
_exptl_absorpt_correction_type multi-scan
_exptl_absorpt_process_details
;
(SADABS; Bruker, 2004)
;
_exptl_crystal_colour colourless
_exptl_crystal_density_diffrn 1.260
_exptl_crystal_density_method 'not measured'
_exptl_crystal_description block
_exptl_crystal_F_000 712
_exptl_crystal_size_max 0.200
_exptl_crystal_size_mid 0.200
_exptl_crystal_size_min 0.150
_refine_diff_density_max 0.263
_refine_diff_density_min -0.247
_refine_ls_extinction_method none
_refine_ls_goodness_of_fit_ref 1.039
_refine_ls_hydrogen_treatment mixed
_refine_ls_matrix_type full
_refine_ls_number_parameters 112
_refine_ls_number_reflns 2985
_refine_ls_number_restraints 7
_refine_ls_restrained_S_all 1.039
_refine_ls_R_factor_all 0.0716
_refine_ls_R_factor_gt 0.0405
_refine_ls_shift/su_max 0.000
_refine_ls_shift/su_mean 0.000
_refine_ls_structure_factor_coef Fsqd
_refine_ls_weighting_details 'w=1/[\s^2^(Fo^2^)+(0.0474P)^2^+1.1506P] where P=(Fo^2^+2Fc^2^)/3'
_refine_ls_weighting_scheme calc
_refine_ls_wR_factor_gt 0.1020
_refine_ls_wR_factor_ref 0.1182
_reflns_number_gt 2030
_reflns_number_total 2985
_reflns_threshold_expression 'I > 2\s(I)'
_cod_data_source_file bv4010sup1.cif
_cod_data_source_block I
_cod_original_formula_sum 'C8 H13 Cl1 N1 O0.5'
_cod_database_code 1546922
_cod_depositor_comments
;

2019-05-13
Z value changed to be consistent with given formula
                miguel
;
_cod_original_formula_units_Z 8
_shelx_space_group_comment
;
The symmetry employed for this shelxl refinement is uniquely defined
by the following loop, which should always be used as a source of
symmetry information in preference to the above space-group names.
They are only intended as comments.
;
_shelx_estimated_absorpt_t_min 0.930
_shelx_estimated_absorpt_t_max 0.946

loop_
_space_group_symop_operation_xyz
'x, y, z'
'-x, y, -z+1/2'
'x+1/2, y+1/2, z'
'-x+1/2, y+1/2, -z+1/2'
'-x, -y, -z'
'x, -y, z-1/2'
'-x+1/2, -y+1/2, -z'
'x+1/2, -y+1/2, z-1/2'

loop_
_atom_site_type_symbol
_atom_site_label
_atom_site_fract_x
_atom_site_fract_y
_atom_site_fract_z
_atom_site_U_iso_or_equiv
_atom_site_adp_type
_atom_site_calc_flag
_atom_site_occupancy
C C1 0.27846(5) 1.1363(3) 0.66526(16) 0.0457(4) Uani d 1
H H1A 0.250753 1.104215 0.616561 0.069 Uiso calc 1
H H1B 0.289350 1.314261 0.650098 0.069 Uiso calc 1
H H1C 0.274153 1.126064 0.743349 0.069 Uiso calc 1
C C2 0.31162(5) 0.9233(3) 0.64291(13) 0.0329(3) Uani d 1
C C3 0.34309(5) 0.8260(3) 0.73017(13) 0.0381(3) Uani d 1
H H3 0.343895 0.894951 0.803292 0.046 Uiso calc 1
C C4 0.37344(5) 0.6277(3) 0.71083(13) 0.0370(3) Uani d 1
H H4 0.394078 0.564484 0.771108 0.044 Uiso calc 1
C C5 0.37334(4) 0.5229(3) 0.60280(12) 0.0317(3) Uani d 1
C C6 0.34264(5) 0.6250(3) 0.51457(13) 0.0380(3) Uani d 1
H H6 0.342469 0.560761 0.440939 0.046 Uiso calc 1
C C7 0.31220(5) 0.8218(3) 0.53477(13) 0.0385(3) Uani d 1
H H7 0.291774 0.886742 0.474401 0.046 Uiso calc 1
C C8 0.40494(5) 0.2992(3) 0.58295(16) 0.0409(4) Uani d 1
H H8A 0.406778 0.167653 0.644475 0.049 Uiso calc 1
H H8B 0.393489 0.205408 0.512626 0.049 Uiso calc 1
N N1 0.44988(4) 0.4038(3) 0.57608(13) 0.0409(3) Uani d 1
O O1 0.500000 0.2659(4) 0.250000 0.0520(4) Uani d 1
Cl Cl1 0.45068(2) 0.86388(8) 0.39101(4) 0.04364(13) Uani d 1
H H1 0.4865(6) 0.151(3) 0.2865(16) 0.052 Uiso d 1
H H1D 0.4625(7) 0.492(4) 0.6416(12) 0.066(6) Uiso d 1
H H1E 0.4504(7) 0.535(4) 0.5197(14) 0.073(7) Uiso d 1
H H1F 0.4686(6) 0.265(3) 0.5654(16) 0.071(7) Uiso d 1

loop_
_atom_site_aniso_label
_atom_site_aniso_U_11
_atom_site_aniso_U_22
_atom_site_aniso_U_33
_atom_site_aniso_U_12
_atom_site_aniso_U_13
_atom_site_aniso_U_23
C1 0.0397(8) 0.0368(8) 0.0643(11) 0.0070(7) 0.0201(8) 0.0028(7)
C2 0.0297(6) 0.0284(6) 0.0425(8) -0.0003(5) 0.0118(6) 0.0024(6)
C3 0.0424(8) 0.0394(8) 0.0335(7) 0.0055(6) 0.0094(6) -0.0025(6)
C4 0.0359(7) 0.0396(8) 0.0348(7) 0.0062(6) 0.0033(6) 0.0029(6)
C5 0.0282(6) 0.0269(6) 0.0413(7) -0.0016(5) 0.0102(5) -0.0008(6)
C6 0.0388(8) 0.0425(8) 0.0334(7) 0.0013(6) 0.0079(6) -0.0050(6)
C7 0.0339(7) 0.0425(8) 0.0379(8) 0.0057(6) 0.0022(6) 0.0041(6)
C8 0.0372(8) 0.0296(7) 0.0590(10) 0.0006(6) 0.0173(7) -0.0025(7)
N1 0.0312(6) 0.0389(7) 0.0543(8) 0.0075(6) 0.0117(6) 0.0026(6)
O1 0.0542(11) 0.0444(10) 0.0619(11) 0.000 0.0227(9) 0.000
Cl1 0.0389(2) 0.0404(2) 0.0523(2) 0.00223(16) 0.00932(16) 0.00296(17)

loop_
_atom_type_symbol
_atom_type_description
_atom_type_scat_dispersion_real
_atom_type_scat_dispersion_imag
_atom_type_scat_source
C C 0.0033 0.0016 'International Tables Vol C Tables 4.2.6.8 and 6.1.1.4'
H H 0.0000 0.0000 'International Tables Vol C Tables 4.2.6.8 and 6.1.1.4'
N N 0.0061 0.0033 'International Tables Vol C Tables 4.2.6.8 and 6.1.1.4'
O O 0.0106 0.0060 'International Tables Vol C Tables 4.2.6.8 and 6.1.1.4'
Cl Cl 0.1484 0.1585 'International Tables Vol C Tables 4.2.6.8 and 6.1.1.4'

loop_
_geom_angle_atom_site_label_1
_geom_angle_atom_site_label_2
_geom_angle_atom_site_label_3
_geom_angle_site_symmetry_3
_geom_angle
C2 C1 H1A . 109.5
C2 C1 H1B . 109.5
H1A C1 H1B . 109.5
C2 C1 H1C . 109.5
H1A C1 H1C . 109.5
H1B C1 H1C . 109.5
C7 C2 C3 . 117.75(13)
C7 C2 C1 . 121.40(14)
C3 C2 C1 . 120.85(14)
C2 C3 C4 . 121.34(14)
C2 C3 H3 . 119.3
C4 C3 H3 . 119.3
C5 C4 C3 . 120.70(14)
C5 C4 H4 . 119.7
C3 C4 H4 . 119.7
C4 C5 C6 . 118.15(13)
C4 C5 C8 . 120.61(14)
C6 C5 C8 . 121.22(14)
C7 C6 C5 . 120.77(14)
C7 C6 H6 . 119.6
C5 C6 H6 . 119.6
C2 C7 C6 . 121.25(14)
C2 C7 H7 . 119.4
C6 C7 H7 . 119.4
N1 C8 C5 . 112.37(12)
N1 C8 H8A . 109.1
C5 C8 H8A . 109.1
N1 C8 H8B . 109.1
C5 C8 H8B . 109.1
H8A C8 H8B . 107.9
C8 N1 H1D . 112.5(13)
C8 N1 H1E . 113.5(14)
H1D N1 H1E . 103.5(16)
C8 N1 H1F . 110.9(13)
H1D N1 H1F . 106.4(15)
H1E N1 H1F . 109.6(16)
H1 O1 H1 2_655 98(3)

loop_
_geom_bond_atom_site_label_1
_geom_bond_atom_site_label_2
_geom_bond_site_symmetry_2
_geom_bond_distance
C1 C2 . 1.506(2)
C1 H1A . 0.9600
C1 H1B . 0.9600
C1 H1C . 0.9600
C2 C7 . 1.382(2)
C2 C3 . 1.383(2)
C3 C4 . 1.386(2)
C3 H3 . 0.9300
C4 C5 . 1.384(2)
C4 H4 . 0.9300
C5 C6 . 1.386(2)
C5 C8 . 1.503(2)
C6 C7 . 1.386(2)
C6 H6 . 0.9300
C7 H7 . 0.9300
C8 N1 . 1.479(2)
C8 H8A . 0.9700
C8 H8B . 0.9700
N1 H1D . 0.921(13)
N1 H1E . 0.931(14)
N1 H1F . 0.911(14)
O1 H1 . 0.855(14)
O1 H1 2_655 0.855(14)

loop_
_geom_hbond_atom_site_label_D
_geom_hbond_atom_site_label_H
_geom_hbond_atom_site_label_A
_geom_hbond_site_symmetry_A
_geom_hbond_distance_DH
_geom_hbond_distance_HA
_geom_hbond_distance_DA
_geom_hbond_angle_DHA
_geom_hbond_publ_flag
C8 H8B Cl1 1_545 0.97 2.96 3.5656(16) 122.0 yes
O1 H1 Cl1 1_545 0.855(14) 2.269(14) 3.1231(13) 176.8(18) yes
N1 H1D O1 5_666 0.921(13) 1.979(15) 2.8707(18) 162.7(19) yes
N1 H1E Cl1 . 0.931(14) 2.223(14) 3.1531(15) 177.2(18) yes
N1 H1F Cl1 1_545 0.911(14) 2.846(17) 3.4430(15) 124.3(15) yes
N1 H1F Cl1 5_666 0.911(14) 2.516(18) 3.2733(13) 140.7(16) yes
C1 H1B Cg1 1_565 0.96 2.64 3.5656(16) 162 yes
C8 H8A Cg1 1_545 0.97 2.91 3.4693(16) 118 yes

loop_
_geom_torsion_atom_site_label_1
_geom_torsion_atom_site_label_2
_geom_torsion_atom_site_label_3
_geom_torsion_atom_site_label_4
_geom_torsion
C7 C2 C3 C4 -1.8(2)
C1 C2 C3 C4 179.25(14)
C2 C3 C4 C5 0.6(2)
C3 C4 C5 C6 1.1(2)
C3 C4 C5 C8 -177.28(14)
C4 C5 C6 C7 -1.6(2)
C8 C5 C6 C7 176.79(14)
C3 C2 C7 C6 1.3(2)
C1 C2 C7 C6 -179.75(15)
C5 C6 C7 C2 0.4(2)
C4 C5 C8 N1 -80.09(18)
C6 C5 C8 N1 101.57(17)

_cod_database_fobs_code 1546922
